data_1560997
loop_
_publ_author_name
'Feng, Ying'
'Cai, Song-Liang'
'Gao, Yong'
'Zheng, Sheng-Run'

_publ_section_title
;
 Construction of coordination polymers based on a rigid tripodal
 nitrogen-containing heterotopic ligand that designed by mixed-donors
 strategy
;
_journal_name_full 'Journal of Solid State Chemistry'
_journal_page_first 64
_journal_page_last 71
_journal_paper_doi 10.1016/j.jssc.2018.05.031
_journal_volume 265
_journal_year 2018
_chemical_formula_sum 'C16 H16 Cu N9 O'
_chemical_formula_weight 413.92
_space_group_crystal_system monoclinic
_space_group_IT_number 14
_space_group_name_Hall '-P 2yn'
_space_group_name_H-M_alt 'P 1 21/n 1'
_atom_sites_solution_hydrogens geom
_cell_angle_alpha 90
_cell_angle_beta 96.041(9)
_cell_angle_gamma 90
_cell_formula_units_Z 4
_cell_length_a 9.445(5)
_cell_length_b 11.272(5)
_cell_length_c 16.646(8)
_cell_measurement_reflns_used 2641
_cell_measurement_temperature 296(2)
_cell_measurement_theta_max 25.71
_cell_measurement_theta_min 2.46
_cell_volume 1762.4(15)
_computing_cell_refinement 'Bruker SAINT'
_computing_data_collection 'Bruker APEX2'
_computing_data_reduction 'Bruker SAINT'
_computing_structure_refinement 'SHELXL-2016/6 (Sheldrick, 2016)'
_computing_structure_solution 'SHELXL-2016/6 (Sheldrick, 2016)'
_diffrn_ambient_temperature 296(2)
_diffrn_measured_fraction_theta_full 0.998
_diffrn_measured_fraction_theta_max 0.992
_diffrn_measurement_device_type 'Bruker APEX-II CCD'
_diffrn_measurement_method '\f and \w scans'
_diffrn_radiation_type MoK\a
_diffrn_radiation_wavelength 0.71073
_diffrn_reflns_av_R_equivalents 0.0296
_diffrn_reflns_av_unetI/netI 0.0355
_diffrn_reflns_Laue_measured_fraction_full 0.998
_diffrn_reflns_Laue_measured_fraction_max 0.992
_diffrn_reflns_limit_h_max 11
_diffrn_reflns_limit_h_min -11
_diffrn_reflns_limit_k_max 13
_diffrn_reflns_limit_k_min -12
_diffrn_reflns_limit_l_max 20
_diffrn_reflns_limit_l_min -16
_diffrn_reflns_number 9331
_diffrn_reflns_point_group_measured_fraction_full 0.998
_diffrn_reflns_point_group_measured_fraction_max 0.992
_diffrn_reflns_theta_full 25.242
_diffrn_reflns_theta_max 25.997
_diffrn_reflns_theta_min 2.186
_exptl_absorpt_coefficient_mu 1.267
_exptl_absorpt_correction_type multi-scan
_exptl_absorpt_process_details
;
G. M. Sheldrick, SADABS, Program for Empirical Absorption Correction of Area 
Detector Data; University of G?ttingen: G?ttingen, Germany, 1996.
;
_exptl_crystal_colour brown
_exptl_crystal_density_diffrn 1.560
_exptl_crystal_description block
_exptl_crystal_F_000 848
_exptl_crystal_size_max 0.410
_exptl_crystal_size_mid 0.250
_exptl_crystal_size_min 0.230
_exptl_transmission_factor_max 0.747
_exptl_transmission_factor_min 0.691
_refine_diff_density_max 1.544
_refine_diff_density_min -0.730
_refine_diff_density_rms 0.080
_refine_ls_extinction_coef .
_refine_ls_extinction_method none
_refine_ls_goodness_of_fit_ref 1.000
_refine_ls_hydrogen_treatment constr
_refine_ls_matrix_type full
_refine_ls_number_parameters 244
_refine_ls_number_reflns 3443
_refine_ls_number_restraints 0
_refine_ls_restrained_S_all 1.000
_refine_ls_R_factor_all 0.0616
_refine_ls_R_factor_gt 0.0478
_refine_ls_shift/su_max 0.000
_refine_ls_shift/su_mean 0.000
_refine_ls_structure_factor_coef Fsqd
_refine_ls_weighting_details 'w=1/[\s^2^(Fo^2^)+(0.0806P)^2^+2.3284P] where P=(Fo^2^+2Fc^2^)/3'
_refine_ls_weighting_scheme calc
_refine_ls_wR_factor_gt 0.1282
_refine_ls_wR_factor_ref 0.1410
_reflns_Friedel_coverage 0.000
_reflns_Friedel_fraction_full .
_reflns_Friedel_fraction_max .
_reflns_number_gt 2736
_reflns_number_total 3443
_reflns_threshold_expression 'I > 2\s(I)'
_cod_data_source_file JSSC-2018-265-64.cif
_cod_data_source_block CuTIPT3
_cod_original_cell_volume 1762.5(15)
_cod_original_sg_symbol_H-M 'P 21/n'
_cod_database_code 1560997
_shelx_space_group_comment
;
The symmetry employed for this shelxl refinement is uniquely defined
by the following loop, which should always be used as a source of
symmetry information in preference to the above space-group names.
They are only intended as comments.
;
_shelx_estimated_absorpt_t_min 0.625
_shelx_estimated_absorpt_t_max 0.759

loop_
_space_group_symop_operation_xyz
'x, y, z'
'-x+1/2, y+1/2, -z+1/2'
'-x, -y, -z'
'x-1/2, -y-1/2, z-1/2'

loop_
_atom_site_label
_atom_site_type_symbol
_atom_site_fract_x
_atom_site_fract_y
_atom_site_fract_z
_atom_site_U_iso_or_equiv
_atom_site_adp_type
_atom_site_occupancy
_atom_site_site_symmetry_order
_atom_site_calc_flag
_atom_site_refinement_flags_posn
_atom_site_refinement_flags_adp
_atom_site_refinement_flags_occupancy
_atom_site_disorder_assembly
_atom_site_disorder_group
Cu1 Cu 0.81737(5) 0.20982(4) 0.18672(3) 0.03278(18) Uani 1 1 d . . . . .
N7 N 0.7530(3) 0.7139(2) -0.15754(19) 0.0302(6) Uani 1 1 d . . . . .
N8 N 0.9615(3) 0.7950(2) -0.1764(2) 0.0348(7) Uani 1 1 d . . . . .
N1 N 0.1945(3) 0.6267(2) -0.24243(17) 0.0280(6) Uani 1 1 d . . . . .
N4 N 0.2295(3) 0.4402(2) -0.27636(17) 0.0266(6) Uani 1 1 d . . . . .
N5 N 0.6351(3) 0.3366(3) -0.04094(17) 0.0292(6) Uani 1 1 d . . . . .
N6 N 0.7208(3) 0.2401(3) 0.06929(17) 0.0339(7) Uani 1 1 d . . . . .
C3 C 0.4653(3) 0.4350(3) -0.13924(19) 0.0266(7) Uani 1 1 d . . . . .
H3A H 0.404226 0.370533 -0.137889 0.032 Uiso 1 1 calc R U . . .
C10 C 0.5858(4) 0.2213(3) -0.0493(2) 0.0405(9) Uani 1 1 d . . . . .
H10A H 0.527746 0.189682 -0.092689 0.049 Uiso 1 1 calc R U . . .
C7 C 0.5171(3) 0.6294(3) -0.1900(2) 0.0277(7) Uani 1 1 d . . . . .
H7A H 0.489063 0.696400 -0.220139 0.033 Uiso 1 1 calc R U . . .
N2 N 0.0791(3) 0.5866(3) -0.29073(18) 0.0326(7) Uani 1 1 d . . . . .
N3 N 0.1004(3) 0.4764(3) -0.31058(18) 0.0321(7) Uani 1 1 d . . . . .
C2 C 0.4248(3) 0.5333(3) -0.18675(19) 0.0240(7) Uani 1 1 d . . . . .
C1 C 0.2839(3) 0.5339(3) -0.23508(19) 0.0234(6) Uani 1 1 d . . . . .
C13 C 0.7261(4) 0.8307(3) -0.1798(2) 0.0376(9) Uani 1 1 d . . . . .
H13A H 0.638182 0.868616 -0.185991 0.045 Uiso 1 1 calc R U . . .
C4 C 0.5977(3) 0.4337(3) -0.09370(19) 0.0270(7) Uani 1 1 d . . . . .
C11 C 0.8972(3) 0.6975(3) -0.1565(2) 0.0336(8) Uani 1 1 d . . . . .
H11A H 0.943683 0.626308 -0.143381 0.040 Uiso 1 1 calc R U . . .
C6 C 0.6520(3) 0.6233(3) -0.1473(2) 0.0278(7) Uani 1 1 d . . . . .
C5 C 0.6928(3) 0.5275(3) -0.0979(2) 0.0295(7) Uani 1 1 d . . . . .
H5A H 0.781843 0.525929 -0.068182 0.035 Uiso 1 1 calc R U . . .
C8 C 0.7157(4) 0.3423(3) 0.0320(2) 0.0310(7) Uani 1 1 d . . . . .
H8A H 0.761492 0.410538 0.052565 0.037 Uiso 1 1 calc R U . . .
C12 C 0.8540(4) 0.8783(3) -0.1907(2) 0.0393(9) Uani 1 1 d . . . . .
H12A H 0.867961 0.956492 -0.205705 0.047 Uiso 1 1 calc R U . . .
C9 C 0.6393(4) 0.1639(3) 0.0185(2) 0.0404(9) Uani 1 1 d . . . . .
H9A H 0.623406 0.084371 0.029424 0.048 Uiso 1 1 calc R U . . .
N9 N 0.9386(5) 0.7686(4) 0.0780(3) 0.0667(12) Uani 1 1 d . . . . .
O1 O 0.9203(5) 0.5689(4) 0.0869(3) 0.1013(15) Uani 1 1 d . . . . .
C16 C 0.9828(8) 0.6584(8) 0.0960(5) 0.102(2) Uani 1 1 d . . . . .
H16 H 1.076492 0.651833 0.119078 0.123 Uiso 1 1 calc R U . . .
C15 C 0.7982(10) 0.7942(9) 0.0472(5) 0.138(4) Uani 1 1 d . . . . .
H15A H 0.788143 0.878052 0.038304 0.206 Uiso 1 1 calc R U . . .
H15B H 0.775753 0.753008 -0.003059 0.206 Uiso 1 1 calc R U . . .
H15C H 0.734388 0.769014 0.085065 0.206 Uiso 1 1 calc R U . . .
C14 C 1.0414(12) 0.8601(11) 0.0873(8) 0.210(7) Uani 1 1 d . . . . .
H14A H 0.996872 0.934628 0.072605 0.315 Uiso 1 1 calc R U . . .
H14B H 1.082169 0.863167 0.142591 0.315 Uiso 1 1 calc R U . . .
H14C H 1.114911 0.844488 0.053067 0.315 Uiso 1 1 calc R U . . .

loop_
_atom_site_aniso_label
_atom_site_aniso_U_11
_atom_site_aniso_U_22
_atom_site_aniso_U_33
_atom_site_aniso_U_23
_atom_site_aniso_U_13
_atom_site_aniso_U_12
Cu1 0.0341(3) 0.0230(3) 0.0391(3) 0.00404(17) -0.00616(19) -0.00523(17)
N7 0.0214(14) 0.0252(15) 0.0433(17) 0.0057(12) 0.0006(12) -0.0026(11)
N8 0.0234(14) 0.0309(16) 0.0501(19) 0.0045(13) 0.0033(13) -0.0017(12)
N1 0.0270(14) 0.0222(14) 0.0326(15) -0.0009(11) -0.0063(11) 0.0021(11)
N4 0.0219(13) 0.0225(14) 0.0339(15) -0.0026(11) -0.0043(11) 0.0008(11)
N5 0.0302(15) 0.0248(15) 0.0304(15) 0.0044(11) -0.0064(12) -0.0023(12)
N6 0.0397(17) 0.0274(15) 0.0322(16) 0.0028(12) -0.0071(13) -0.0019(13)
C3 0.0250(15) 0.0233(16) 0.0304(17) 0.0008(13) -0.0016(13) -0.0033(13)
C10 0.047(2) 0.0279(19) 0.041(2) 0.0022(15) -0.0196(18) -0.0108(16)
C7 0.0251(16) 0.0225(16) 0.0348(18) 0.0039(13) 0.0001(13) 0.0021(13)
N2 0.0288(15) 0.0286(16) 0.0371(16) -0.0055(12) -0.0117(12) 0.0045(12)
N3 0.0233(14) 0.0279(15) 0.0426(17) -0.0081(13) -0.0084(12) 0.0051(12)
C2 0.0200(15) 0.0246(16) 0.0268(16) -0.0004(13) -0.0007(12) -0.0002(12)
C1 0.0217(15) 0.0205(16) 0.0274(16) -0.0006(12) -0.0001(12) -0.0003(12)
C13 0.0273(17) 0.0283(18) 0.057(2) 0.0082(17) 0.0055(17) 0.0037(15)
C4 0.0276(16) 0.0254(17) 0.0269(16) 0.0025(13) -0.0019(13) 0.0016(13)
C11 0.0192(16) 0.0294(19) 0.052(2) 0.0038(16) 0.0014(15) 0.0003(13)
C6 0.0245(16) 0.0253(17) 0.0331(18) -0.0006(14) -0.0002(14) -0.0035(13)
C5 0.0228(16) 0.0299(18) 0.0334(18) 0.0011(14) -0.0076(13) -0.0005(13)
C8 0.0348(18) 0.0285(18) 0.0277(17) 0.0005(14) -0.0057(14) 0.0008(14)
C12 0.0344(19) 0.0252(18) 0.058(2) 0.0080(17) 0.0038(17) -0.0008(15)
C9 0.051(2) 0.0231(18) 0.043(2) 0.0038(15) -0.0147(18) -0.0072(16)
N9 0.069(3) 0.054(3) 0.082(3) -0.014(2) 0.030(2) -0.018(2)
O1 0.126(4) 0.067(3) 0.109(3) -0.012(2) 0.002(3) -0.029(3)
C16 0.094(5) 0.101(6) 0.113(6) -0.047(5) 0.018(4) -0.006(5)
C15 0.128(8) 0.197(11) 0.083(5) -0.004(6) -0.009(5) 0.043(7)
C14 0.207(11) 0.172(11) 0.272(15) -0.100(10) 0.124(11) -0.134(10)

loop_
_atom_type_symbol
_atom_type_description
_atom_type_scat_dispersion_real
_atom_type_scat_dispersion_imag
_atom_type_scat_source
C C 0.0033 0.0016 'International Tables Vol C Tables 4.2.6.8 and 6.1.1.4'
H H 0.0000 0.0000 'International Tables Vol C Tables 4.2.6.8 and 6.1.1.4'
N N 0.0061 0.0033 'International Tables Vol C Tables 4.2.6.8 and 6.1.1.4'
O O 0.0106 0.0060 'International Tables Vol C Tables 4.2.6.8 and 6.1.1.4'
Cu Cu 0.3201 1.2651 'International Tables Vol C Tables 4.2.6.8 and 6.1.1.4'

loop_
_geom_angle_atom_site_label_1
_geom_angle_atom_site_label_2
_geom_angle_atom_site_label_3
_geom_angle
_geom_angle_site_symmetry_1
_geom_angle_site_symmetry_3
N4 Cu1 N1 124.64(12) 4_666 3_665
N4 Cu1 N6 105.62(12) 4_666 .
N1 Cu1 N6 103.53(12) 3_665 .
N4 Cu1 N8 116.54(11) 4_666 3_765
N1 Cu1 N8 99.18(11) 3_665 3_765
N6 Cu1 N8 105.38(13) . 3_765
C11 N7 C13 106.6(3) . .
C11 N7 C6 125.5(3) . .
C13 N7 C6 127.5(3) . .
C11 N8 C12 105.1(3) . .
C11 N8 Cu1 119.1(2) . 3_765
C12 N8 Cu1 135.7(2) . 3_765
C1 N1 N2 104.6(3) . .
C1 N1 Cu1 135.7(2) . 3_665
N2 N1 Cu1 118.8(2) . 3_665
C1 N4 N3 105.0(3) . .
C1 N4 Cu1 132.5(2) . 4_565
N3 N4 Cu1 120.5(2) . 4_565
C8 N5 C10 106.5(3) . .
C8 N5 C4 126.2(3) . .
C10 N5 C4 127.0(3) . .
C8 N6 C9 105.5(3) . .
C8 N6 Cu1 125.2(2) . .
C9 N6 Cu1 129.0(2) . .
C2 C3 C4 119.7(3) . .
C2 C3 H3A 120.1 . .
C4 C3 H3A 120.1 . .
C9 C10 N5 105.8(3) . .
C9 C10 H10A 127.1 . .
N5 C10 H10A 127.1 . .
C6 C7 C2 118.9(3) . .
C6 C7 H7A 120.5 . .
C2 C7 H7A 120.5 . .
N3 N2 N1 109.3(3) . .
N2 N3 N4 109.7(3) . .
C3 C2 C7 120.3(3) . .
C3 C2 C1 119.4(3) . .
C7 C2 C1 120.3(3) . .
N4 C1 N1 111.5(3) . .
N4 C1 C2 123.5(3) . .
N1 C1 C2 125.0(3) . .
C12 C13 N7 105.8(3) . .
C12 C13 H13A 127.1 . .
N7 C13 H13A 127.1 . .
C3 C4 C5 120.7(3) . .
C3 C4 N5 119.6(3) . .
C5 C4 N5 119.7(3) . .
N8 C11 N7 111.6(3) . .
N8 C11 H11A 124.2 . .
N7 C11 H11A 124.2 . .
C5 C6 C7 121.5(3) . .
C5 C6 N7 118.9(3) . .
C7 C6 N7 119.5(3) . .
C6 C5 C4 118.7(3) . .
C6 C5 H5A 120.7 . .
C4 C5 H5A 120.7 . .
N6 C8 N5 111.7(3) . .
N6 C8 H8A 124.1 . .
N5 C8 H8A 124.1 . .
C13 C12 N8 111.0(3) . .
C13 C12 H12A 124.5 . .
N8 C12 H12A 124.5 . .
C10 C9 N6 110.4(3) . .
C10 C9 H9A 124.8 . .
N6 C9 H9A 124.8 . .
C16 N9 C15 122.4(6) . .
C16 N9 C14 117.3(8) . .
C15 N9 C14 120.2(9) . .
O1 C16 N9 129.2(8) . .
O1 C16 H16 115.4 . .
N9 C16 H16 115.4 . .
N9 C15 H15A 109.5 . .
N9 C15 H15B 109.5 . .
H15A C15 H15B 109.5 . .
N9 C15 H15C 109.5 . .
H15A C15 H15C 109.5 . .
H15B C15 H15C 109.5 . .
N9 C14 H14A 109.5 . .
N9 C14 H14B 109.5 . .
H14A C14 H14B 109.5 . .
N9 C14 H14C 109.5 . .
H14A C14 H14C 109.5 . .
H14B C14 H14C 109.5 . .

loop_
_geom_bond_atom_site_label_1
_geom_bond_atom_site_label_2
_geom_bond_distance
_geom_bond_site_symmetry_2
Cu1 N4 2.008(3) 4_666
Cu1 N1 2.071(3) 3_665
Cu1 N6 2.096(3) .
Cu1 N8 2.114(3) 3_765
N7 C11 1.373(4) .
N7 C13 1.384(5) .
N7 C6 1.420(4) .
N8 C11 1.314(4) .
N8 C12 1.385(5) .
N1 C1 1.342(4) .
N1 N2 1.362(4) .
N4 C1 1.333(4) .
N4 N3 1.353(4) .
N5 C8 1.365(4) .
N5 C10 1.383(5) .
N5 C4 1.424(4) .
N6 C8 1.308(5) .
N6 C9 1.381(5) .
C3 C2 1.391(4) .
C3 C4 1.392(4) .
C3 H3A 0.9300 .
C10 C9 1.352(5) .
C10 H10A 0.9300 .
C7 C6 1.394(4) .
C7 C2 1.395(4) .
C7 H7A 0.9300 .
N2 N3 1.306(4) .
C2 C1 1.481(4) .
C13 C12 1.351(5) .
C13 H13A 0.9300 .
C4 C5 1.394(5) .
C11 H11A 0.9300 .
C6 C5 1.386(5) .
C5 H5A 0.9300 .
C8 H8A 0.9300 .
C12 H12A 0.9300 .
C9 H9A 0.9300 .
N9 C16 1.334(9) .
N9 C15 1.401(9) .
N9 C14 1.414(9) .
O1 C16 1.170(8) .
C16 H16 0.9300 .
C15 H15A 0.9600 .
C15 H15B 0.9600 .
C15 H15C 0.9600 .
C14 H14A 0.9600 .
C14 H14B 0.9600 .
C14 H14C 0.9600 .
